data_2219374
loop_
_publ_author_name
'Wang, Yan'
'Li, Yue-Qin'
'Shen, Ying-Zhong'

_publ_section_title
;Poly[[tetraaqua(\m~6~-2,2'-diiodobiphenyl-4,4',5,5'-tetracarboxylato)dizinc(II)]
 dihydrate]
;
_journal_coeditor_code IS2308
_journal_issue 9
_journal_name_full 'Acta Crystallographica Section E'
_journal_page_first m1203
_journal_page_last m1204
_journal_paper_doi 10.1107/S1600536808026494
_journal_volume 64
_journal_year 2008
_chemical_formula_iupac '[Zn2 (C16 H4 I2 O8) (H2 O)4], 2H2 O'
_chemical_formula_moiety 'C16 H12 I2 O12 Zn2, 2H2 O'
_chemical_formula_sum 'C16 H16 I2 O14 Zn2'
_chemical_formula_weight 816.83
_chemical_name_systematic
;Poly[[tetraaqua(\m~6~-2,2'-diiodobiphenyl-4,4',5,5'-tetracarboxylato)dizinc(II)]
dihydrate]
;
_space_group_IT_number 5
_symmetry_cell_setting monoclinic
_symmetry_space_group_name_Hall 'C 2y'
_symmetry_space_group_name_H-M 'C 1 2 1'
_atom_sites_solution_hydrogens geom
_atom_sites_solution_primary direct
_atom_sites_solution_secondary difmap
_audit_creation_method SHELXL-97
_cell_angle_alpha 90.00
_cell_angle_beta 100.187(3)
_cell_angle_gamma 90.00
_cell_formula_units_Z 2
_cell_length_a 10.9466(16)
_cell_length_b 9.8135(14)
_cell_length_c 11.3913(17)
_cell_measurement_reflns_used 762
_cell_measurement_temperature 295(2)
_cell_measurement_theta_max 18.29
_cell_measurement_theta_min 2.81
_cell_volume 1204.4(3)
_computing_cell_refinement 'SAINT (Bruker, 2000)'
_computing_data_collection 'SMART (Bruker, 2000)'
_computing_data_reduction 'SAINT (Bruker, 2000)'
_computing_molecular_graphics 'SHELXTL (Sheldrick, 2008)'
_computing_publication_material 'SHELXTL (Sheldrick, 2008)'
_computing_structure_refinement 'SHELXL97 (Sheldrick, 2008)'
_computing_structure_solution 'SHELXS97 (Sheldrick, 2008)'
_diffrn_ambient_temperature 295(2)
_diffrn_measured_fraction_theta_full 0.999
_diffrn_measured_fraction_theta_max 0.999
_diffrn_measurement_device_type 'Bruker SMART APEX CCD area-detector'
_diffrn_measurement_method '\f and \w'
_diffrn_radiation_monochromator graphite
_diffrn_radiation_source 'fine-focus sealed tube'
_diffrn_radiation_type MoK\a
_diffrn_radiation_wavelength 0.71069
_diffrn_reflns_av_R_equivalents 0.0395
_diffrn_reflns_av_sigmaI/netI 0.0875
_diffrn_reflns_limit_h_max 13
_diffrn_reflns_limit_h_min -9
_diffrn_reflns_limit_k_max 12
_diffrn_reflns_limit_k_min -11
_diffrn_reflns_limit_l_max 14
_diffrn_reflns_limit_l_min -14
_diffrn_reflns_number 3279
_diffrn_reflns_theta_full 26.00
_diffrn_reflns_theta_max 26.00
_diffrn_reflns_theta_min 2.81
_exptl_absorpt_coefficient_mu 4.621
_exptl_absorpt_correction_T_max 0.39
_exptl_absorpt_correction_T_min 0.20
_exptl_absorpt_correction_type numerical
_exptl_absorpt_process_details '(<i>SADABS</i>; Bruker, 2000)'
_exptl_crystal_colour colourless
_exptl_crystal_density_diffrn 2.252
_exptl_crystal_density_method 'not measured'
_exptl_crystal_description block
_exptl_crystal_F_000 780
_exptl_crystal_size_max 0.40
_exptl_crystal_size_mid 0.30
_exptl_crystal_size_min 0.20
_refine_diff_density_max 1.068
_refine_diff_density_min -1.010
_refine_ls_abs_structure_details 'Flack (1983), 870 Friedel pairs'
_refine_ls_abs_structure_Flack 0.00(4)
_refine_ls_extinction_method none
_refine_ls_goodness_of_fit_ref 0.975
_refine_ls_hydrogen_treatment constr
_refine_ls_matrix_type full
_refine_ls_number_parameters 155
_refine_ls_number_reflns 2126
_refine_ls_number_restraints 1
_refine_ls_restrained_S_all 0.975
_refine_ls_R_factor_all 0.0613
_refine_ls_R_factor_gt 0.0522
_refine_ls_shift/su_max 0.000
_refine_ls_shift/su_mean 0.000
_refine_ls_structure_factor_coef Fsqd
_refine_ls_weighting_details 'calc w=1/[\s^2^(Fo^2^)+(0.0207P)^2^] where P=(Fo^2^+2Fc^2^)/3'
_refine_ls_weighting_scheme calc
_refine_ls_wR_factor_gt 0.0845
_refine_ls_wR_factor_ref 0.0876
_reflns_number_gt 1767
_reflns_number_total 2126
_reflns_threshold_expression I>2\s(I)
_cod_data_source_file is2308.cif
_cod_data_source_block I
_cod_depositor_comments
;
The following automatic conversions were performed:
'_symmetry_cell_setting' value 'Monoclinic' changed to 'monoclinic'
according to '/home/saulius/struct/CIF-dictionaries/cif_core.dic'
dictionary named 'cif_core.dic' version 2.4.1 from 2010-06-29.

Automatic conversion script
Id: cif_fix_enum 1527 2010-12-29 10:47:43Z saulius 

The following automatic conversions were performed:

'_symmetry_cell_setting' value 'Monoclinic' changed to 'monoclinic'
according to /home/saulius/struct/CIF-dictionaries/cif_core.dic
dictionary named 'cif_core.dic' version 2.4.1 from 2010-06-29.

Automatic conversion script
Id: cif_fix_values 1715 2011-07-08 13:25:40Z adriana 
;
_cod_original_sg_symbol_H-M 'C 2'
_cod_database_code 2219374
_cod_database_fobs_code 2219374

loop_
_symmetry_equiv_pos_as_xyz
'x, y, z'
'-x, y, -z'
'x+1/2, y+1/2, z'
'-x+1/2, y+1/2, -z'

loop_
_atom_site_type_symbol
_atom_site_label
_atom_site_fract_x
_atom_site_fract_y
_atom_site_fract_z
_atom_site_U_iso_or_equiv
_atom_site_adp_type
_atom_site_calc_flag
_atom_site_refinement_flags
_atom_site_occupancy
I I1 0.31728(8) 0.46912(8) 1.05780(7) 0.0770(3) Uani d . 1
Zn Zn1 0.0000 0.52673(14) 0.5000 0.0296(4) Uani d S 1
Zn Zn2 0.0000 0.94976(18) 0.5000 0.0373(4) Uani d S 1
O O1 0.1541(6) 0.6253(7) 0.5567(6) 0.0404(17) Uani d . 1
O O2 0.1099(7) 0.8284(7) 0.6272(6) 0.0399(18) Uani d . 1
O O3 0.3711(6) 0.8475(7) 0.5451(6) 0.0454(19) Uani d . 1
O O4 0.4839(6) 0.9757(8) 0.6747(6) 0.0543(19) Uani d . 1
O O5 -0.1277(5) 0.9419(7) 0.6112(5) 0.0454(18) Uani d . 1
H H5A -0.2029 0.9518 0.5787 0.054 Uiso d . 1
H H5B -0.1254 0.8743 0.6577 0.054 Uiso d . 1
O O6 0.1005(8) 1.1179(7) 0.5892(7) 0.057(2) Uani d . 1
H H6A 0.1232 1.1982 0.5746 0.068 Uiso d . 1
H H6B 0.1538 1.0920 0.6488 0.068 Uiso d . 1
O O7 0.3492(12) 1.2077(15) 0.7470(11) 0.116(4) Uani d . 1
H H7A 0.3346 1.2367 0.8145 0.139 Uiso d . 1
H H7B 0.4010 1.1431 0.7670 0.139 Uiso d . 1
C C1 0.1734(8) 0.7220(12) 0.6301(8) 0.032(2) Uani d . 1
C C2 0.4137(9) 0.8752(11) 0.6505(9) 0.038(3) Uani d . 1
C C3 0.3828(10) 0.7879(9) 0.7465(9) 0.030(2) Uani d . 1
C C4 0.2774(9) 0.7090(10) 0.7331(8) 0.027(2) Uani d . 1
C C5 0.2594(9) 0.6187(9) 0.8224(9) 0.036(2) Uani d . 1
H H5 0.1881 0.5652 0.8124 0.043 Uiso calc R 1
C C6 0.3468(9) 0.6073(9) 0.9266(8) 0.033(2) Uani d . 1
C C7 0.4536(8) 0.6899(9) 0.9425(7) 0.028(2) Uani d . 1
C C8 0.4700(9) 0.7767(9) 0.8536(9) 0.031(2) Uani d . 1
H H8 0.5411 0.8305 0.8636 0.038 Uiso calc R 1

loop_
_atom_site_aniso_label
_atom_site_aniso_U_11
_atom_site_aniso_U_22
_atom_site_aniso_U_33
_atom_site_aniso_U_12
_atom_site_aniso_U_13
_atom_site_aniso_U_23
I1 0.0650(6) 0.0980(7) 0.0621(5) -0.0337(6) -0.0053(4) 0.0436(5)
Zn1 0.0288(9) 0.0325(9) 0.0269(8) 0.000 0.0029(7) 0.000
Zn2 0.0294(8) 0.0396(10) 0.0414(9) 0.000 0.0021(7) 0.000
O1 0.030(4) 0.042(4) 0.047(5) 0.000(4) 0.000(3) -0.011(3)
O2 0.037(4) 0.049(5) 0.032(4) 0.015(4) -0.001(3) 0.001(3)
O3 0.049(5) 0.050(5) 0.040(4) 0.009(4) 0.015(4) 0.004(4)
O4 0.041(4) 0.054(5) 0.062(5) -0.014(4) -0.006(3) 0.032(4)
O5 0.027(3) 0.057(5) 0.053(4) 0.012(4) 0.009(3) 0.009(4)
O6 0.079(6) 0.035(4) 0.048(5) -0.012(4) -0.010(4) 0.010(3)
O7 0.118(10) 0.116(9) 0.124(10) 0.014(8) 0.049(8) 0.031(8)
C1 0.028(5) 0.039(6) 0.029(5) -0.006(5) 0.008(4) 0.009(5)
C2 0.027(6) 0.041(7) 0.043(7) 0.004(5) -0.003(5) 0.008(5)
C3 0.035(6) 0.021(5) 0.033(6) -0.005(4) 0.006(5) -0.002(4)
C4 0.035(6) 0.029(5) 0.017(5) 0.006(5) 0.000(4) 0.008(4)
C5 0.026(6) 0.035(6) 0.047(7) -0.004(5) 0.009(5) 0.001(5)
C6 0.039(6) 0.028(5) 0.028(6) 0.007(5) -0.002(5) 0.003(4)
C7 0.023(5) 0.042(6) 0.022(5) 0.007(4) 0.007(4) -0.006(4)
C8 0.021(5) 0.030(6) 0.043(6) -0.008(4) 0.006(5) 0.001(4)

loop_
_atom_type_symbol
_atom_type_description
_atom_type_scat_dispersion_real
_atom_type_scat_dispersion_imag
_atom_type_scat_source
C C 0.0033 0.0016 'International Tables Vol C Tables 4.2.6.8 and 6.1.1.4'
H H 0.0000 0.0000 'International Tables Vol C Tables 4.2.6.8 and 6.1.1.4'
I I -0.4742 1.8119 'International Tables Vol C Tables 4.2.6.8 and 6.1.1.4'
O O 0.0106 0.0060 'International Tables Vol C Tables 4.2.6.8 and 6.1.1.4'
Zn Zn 0.2839 1.4301 'International Tables Vol C Tables 4.2.6.8 and 6.1.1.4'

loop_
_geom_angle_atom_site_label_1
_geom_angle_atom_site_label_2
_geom_angle_atom_site_label_3
_geom_angle_site_symmetry_1
_geom_angle_site_symmetry_3
_geom_angle
O1 Zn1 O1 . 2_556 120.6(4)
O1 Zn1 O4 . 4_546 102.7(3)
O1 Zn1 O4 2_556 4_546 91.0(3)
O1 Zn1 O4 . 3_445 91.0(3)
O1 Zn1 O4 2_556 3_445 102.7(3)
O4 Zn1 O4 4_546 3_445 152.3(5)
O1 Zn1 O3 . 3_445 144.0(3)
O1 Zn1 O3 2_556 3_445 85.8(2)
O4 Zn1 O3 4_546 3_445 100.5(3)
O4 Zn1 O3 3_445 3_445 57.4(3)
O1 Zn1 O3 . 4_546 85.8(2)
O1 Zn1 O3 2_556 4_546 144.0(3)
O4 Zn1 O3 4_546 4_546 57.4(3)
O4 Zn1 O3 3_445 4_546 100.5(3)
O3 Zn1 O3 3_445 4_546 84.1(3)
O5 Zn2 O5 . 2_556 175.7(4)
O5 Zn2 O2 . 2_556 92.0(3)
O5 Zn2 O2 2_556 2_556 85.5(3)
O5 Zn2 O2 . . 85.5(3)
O5 Zn2 O2 2_556 . 92.0(3)
O2 Zn2 O2 2_556 . 110.3(4)
O5 Zn2 O6 . . 94.9(3)
O5 Zn2 O6 2_556 . 88.4(3)
O2 Zn2 O6 2_556 . 163.0(3)
O2 Zn2 O6 . . 85.7(3)
O5 Zn2 O6 . 2_556 88.4(3)
O5 Zn2 O6 2_556 2_556 94.9(3)
O2 Zn2 O6 2_556 2_556 85.7(3)
O2 Zn2 O6 . 2_556 163.0(3)
O6 Zn2 O6 . 2_556 79.0(4)
C1 O1 Zn1 . . 128.9(6)
C1 O2 Zn2 . . 138.1(6)
C2 O3 Zn1 . 3 84.9(6)
C2 O4 Zn1 . 3 97.5(6)
H5A O5 H5B . . 106.00
H6A O6 H6B . . 104.00
H7A O7 H7B . . 103.00
O2 C1 O1 . . 125.7(9)
O2 C1 C4 . . 115.9(9)
O1 C1 C4 . . 118.3(10)
O3 C2 O4 . . 119.9(10)
O3 C2 C3 . . 119.6(9)
O4 C2 C3 . . 120.5(9)
C4 C3 C8 . . 118.5(8)
C4 C3 C2 . . 122.9(9)
C8 C3 C2 . . 118.4(9)
C3 C4 C5 . . 120.2(9)
C3 C4 C1 . . 123.3(8)
C5 C4 C1 . . 116.3(9)
C4 C5 C6 . . 120.7(9)
C4 C5 H5 . . 120
C6 C5 H5 . . 120
C5 C6 C7 . . 119.6(9)
C5 C6 I1 . . 119.6(7)
C7 C6 I1 . . 120.8(7)
C8 C7 C6 . . 118.8(9)
C8 C7 C7 . 2_657 119.3(9)
C6 C7 C7 . 2_657 121.9(8)
C7 C8 C3 . . 122.2(9)
C7 C8 H8 . . 119
C3 C8 H8 . . 119

loop_
_geom_bond_atom_site_label_1
_geom_bond_atom_site_label_2
_geom_bond_site_symmetry_2
_geom_bond_distance
I1 C6 . 2.085(9)
Zn1 O1 . 1.953(6)
Zn1 O1 2_556 1.953(6)
Zn1 O4 4_546 2.090(6)
Zn1 O4 3_445 2.090(6)
Zn1 O3 3_445 2.368(7)
Zn1 O3 4_546 2.368(7)
Zn2 O5 . 2.047(5)
Zn2 O5 2_556 2.047(5)
Zn2 O2 2_556 2.085(7)
Zn2 O2 . 2.085(7)
Zn2 O6 . 2.138(8)
Zn2 O6 2_556 2.138(7)
O1 C1 . 1.258(12)
O2 C1 . 1.251(12)
O3 C2 . 1.239(11)
O4 C2 . 1.251(11)
O5 H5A . 0.85
O5 H5B . 0.85
O6 H6A . 0.85
O6 H6B . 0.85
O7 H7A . 0.85
O7 H7B . 0.85
C1 C4 . 1.488(12)
C2 C3 . 1.475(13)
C3 C4 . 1.375(13)
C3 C8 . 1.415(14)
C4 C5 . 1.389(12)
C5 C6 . 1.391(13)
C5 H5 . 0.9300
C6 C7 . 1.408(12)
C7 C8 . 1.359(12)
C7 C7 2_657 1.509(17)
C8 H8 . 0.9300

loop_
_geom_hbond_atom_site_label_D
_geom_hbond_atom_site_label_H
_geom_hbond_atom_site_label_A
_geom_hbond_site_symmetry_A
_geom_hbond_distance_DH
_geom_hbond_distance_HA
_geom_hbond_distance_DA
_geom_hbond_angle_DHA
O5 H5A O3 2_556 0.85 2.35 3.074(9) 144
O5 H5A O1 3_455 0.85 2.30 2.967(9) 136
O5 H5B O7 3_445 0.85 1.97 2.807(15) 169
O6 H6A O3 4_556 0.85 2.01 2.772(10) 148
O6 H6B O7 . 0.85 2.50 3.113(16) 129
O7 H7B O4 . 0.85 2.23 2.910(16) 137

loop_
_geom_torsion_atom_site_label_1
_geom_torsion_atom_site_label_2
_geom_torsion_atom_site_label_3
_geom_torsion_atom_site_label_4
_geom_torsion_site_symmetry_1
_geom_torsion_site_symmetry_4
_geom_torsion
O1 Zn1 O1 C1 2_556 . 49.0(8)
O4 Zn1 O1 C1 4_546 . 147.9(8)
O4 Zn1 O1 C1 3_445 . -56.4(9)
O3 Zn1 O1 C1 3_445 . -83.0(9)
O3 Zn1 O1 C1 4_546 . -156.9(8)
C2 Zn1 O1 C1 3_445 . -67.9(9)
C2 Zn1 O1 C1 4_546 . 176.4(8)
O5 Zn2 O2 C1 . . 132.2(10)
O5 Zn2 O2 C1 2_556 . -44.3(10)
O2 Zn2 O2 C1 2_556 . 41.7(9)
O6 Zn2 O2 C1 . . -132.6(11)
O6 Zn2 O2 C1 2_556 . -158.2(10)
Zn2 O2 C1 O1 . . -28.8(16)
Zn2 O2 C1 C4 . . 153.7(7)
Zn1 O1 C1 O2 . . -50.1(14)
Zn1 O1 C1 C4 . . 127.4(8)
Zn1 O3 C2 O4 3 . 5.3(9)
Zn1 O3 C2 C3 3 . -173.8(9)
Zn1 O4 C2 O3 3 . -6.1(10)
Zn1 O4 C2 C3 3 . 173.0(8)
O3 C2 C3 C4 . . -24.4(15)
O4 C2 C3 C4 . . 156.5(10)
O3 C2 C3 C8 . . 150.4(9)
O4 C2 C3 C8 . . -28.7(14)
C8 C3 C4 C5 . . -1.3(16)
C2 C3 C4 C5 . . 173.6(8)
C8 C3 C4 C1 . . 173.6(9)
C2 C3 C4 C1 . . -11.5(17)
O2 C1 C4 C3 . . -70.1(13)
O1 C1 C4 C3 . . 112.1(12)
O2 C1 C4 C5 . . 105.0(11)
O1 C1 C4 C5 . . -72.8(12)
C3 C4 C5 C6 . . 0.4(15)
C1 C4 C5 C6 . . -174.8(9)
C4 C5 C6 C7 . . 1.1(14)
C4 C5 C6 I1 . . -179.4(7)
C5 C6 C7 C8 . . -1.7(13)
I1 C6 C7 C8 . . 178.8(6)
C5 C6 C7 C7 . 2_657 175.1(8)
I1 C6 C7 C7 . 2_657 -4.4(11)
C6 C7 C8 C3 . . 0.8(13)
C7 C7 C8 C3 2_657 . -176.1(9)
C4 C3 C8 C7 . . 0.7(16)
C2 C3 C8 C7 . . -174.4(8)
